data_1553434
loop_
_publ_author_name
'Qiu, Guanyinsheng'
'Liu, Tong'
'Ding, Qiuping'

_publ_section_title
;
 Tandem oxidative radical brominative addition of activated alkynes and
 spirocyclization: switchable synthesis of 3-bromocoumarins and 3-bromo
 spiro-[4,5] trienone
;
_journal_issue 4
_journal_name_full 'Organic Chemistry Frontiers'
_journal_page_first 510
_journal_paper_doi 10.1039/C6QO00041J
_journal_volume 3
_journal_year 2016
_chemical_formula_sum 'C16 H11 Br O2'
_chemical_formula_weight 315.16
_space_group_crystal_system monoclinic
_space_group_IT_number 14
_space_group_name_Hall '-P 2ybc'
_space_group_name_H-M_alt 'P 1 21/c 1'
_atom_sites_solution_hydrogens geom
_audit_creation_method SHELXL-2013
_audit_update_record
;
2015-11-28 deposited with the CCDC.
2016-02-18 downloaded from the CCDC.
;
_cell_angle_alpha 90
_cell_angle_beta 101.027(9)
_cell_angle_gamma 90
_cell_formula_units_Z 4
_cell_length_a 9.986(7)
_cell_length_b 15.521(11)
_cell_length_c 8.740(6)
_cell_measurement_reflns_used 861
_cell_measurement_temperature 293(2)
_cell_measurement_theta_max 26.119
_cell_measurement_theta_min 3.130
_cell_volume 1329.6(16)
_computing_cell_refinement 'Bruker SMART'
_computing_data_collection 'Bruker SMART'
_computing_data_reduction 'Bruker SHELXTL'
_computing_molecular_graphics 'Bruker SHELXTL'
_computing_publication_material 'Bruker SHELXTL'
_computing_structure_refinement 'SHELXL-2013 (Sheldrick, 2013)'
_computing_structure_solution 'Bruker SHELXTL'
_diffrn_ambient_temperature 293(2)
_diffrn_measured_fraction_theta_full 0.990
_diffrn_measured_fraction_theta_max 0.987
_diffrn_measurement_device_type 'CCD area detector'
_diffrn_measurement_method 'phi and omega scans'
_diffrn_radiation_type MoK\a
_diffrn_radiation_wavelength 0.71073
_diffrn_reflns_av_R_equivalents 0.0449
_diffrn_reflns_av_unetI/netI 0.0432
_diffrn_reflns_Laue_measured_fraction_full 0.990
_diffrn_reflns_Laue_measured_fraction_max 0.987
_diffrn_reflns_limit_h_max 12
_diffrn_reflns_limit_h_min -12
_diffrn_reflns_limit_k_max 16
_diffrn_reflns_limit_k_min -19
_diffrn_reflns_limit_l_max 10
_diffrn_reflns_limit_l_min -10
_diffrn_reflns_number 5990
_diffrn_reflns_point_group_measured_fraction_full 0.990
_diffrn_reflns_point_group_measured_fraction_max 0.987
_diffrn_reflns_theta_full 25.242
_diffrn_reflns_theta_max 26.000
_diffrn_reflns_theta_min 2.078
_exptl_absorpt_coefficient_mu 3.085
_exptl_absorpt_correction_T_max 1.000
_exptl_absorpt_correction_T_min 0.408
_exptl_absorpt_correction_type multi-scan
_exptl_absorpt_process_details sadabs
_exptl_crystal_colour colourless
_exptl_crystal_density_diffrn 1.574
_exptl_crystal_description prism
_exptl_crystal_F_000 632
_exptl_crystal_size_max 0.440
_exptl_crystal_size_mid 0.280
_exptl_crystal_size_min 0.240
_refine_diff_density_max 0.324
_refine_diff_density_min -0.404
_refine_diff_density_rms 0.062
_refine_ls_extinction_coef 0.0040(7)
_refine_ls_extinction_expression Fc^*^=kFc[1+0.001xFc^2^\l^3^/sin(2\q)]^-1/4^
_refine_ls_extinction_method SHELXL
_refine_ls_goodness_of_fit_ref 0.896
_refine_ls_hydrogen_treatment constr
_refine_ls_matrix_type full
_refine_ls_number_parameters 174
_refine_ls_number_reflns 2583
_refine_ls_number_restraints 0
_refine_ls_restrained_S_all 0.896
_refine_ls_R_factor_all 0.0571
_refine_ls_R_factor_gt 0.0369
_refine_ls_shift/su_max 0.001
_refine_ls_shift/su_mean 0.000
_refine_ls_structure_factor_coef Fsqd
_refine_ls_weighting_details
; 
 w=1/[\s^2^(Fo^2^)+(0.0536P)^2^] 
 where P=(Fo^2^+2Fc^2^)/3 
;
_refine_ls_weighting_scheme calc
_refine_ls_wR_factor_gt 0.0878
_refine_ls_wR_factor_ref 0.0934
_reflns_Friedel_coverage 0.000
_reflns_number_gt 1689
_reflns_number_total 2583
_reflns_threshold_expression 'I > 2\s(I)'
_cod_data_source_file c6qo00041j2.cif
_cod_data_source_block a50925b
_cod_original_sg_symbol_H-M 'P 21/c'
_cod_database_code 1553434
_shelx_space_group_comment
; 
The symmetry employed for this shelxl refinement is uniquely defined 
by the following loop, which should always be used as a source of 
symmetry information in preference to the above space-group names. 
They are only intended as comments. 
;
_shelx_estimated_absorpt_t_min 0.344
_shelx_estimated_absorpt_t_max 0.525
_shelxl_version_number 2013-2

loop_
_space_group_symop_operation_xyz
'x, y, z'
'-x, y+1/2, -z+1/2'
'-x, -y, -z'
'x, -y-1/2, z-1/2'

loop_
_atom_site_label
_atom_site_type_symbol
_atom_site_fract_x
_atom_site_fract_y
_atom_site_fract_z
_atom_site_U_iso_or_equiv
_atom_site_adp_type
_atom_site_occupancy
_atom_site_site_symmetry_order
_atom_site_calc_flag
_atom_site_refinement_flags_posn
_atom_site_refinement_flags_adp
Br1 Br 0.59198(3) 0.25438(2) 0.42271(4) 0.06376(16) Uani 1 1 d . .
O1 O 0.9262(2) 0.18373(10) 0.2510(2) 0.0565(5) Uani 1 1 d . .
O2 O 0.7729(2) 0.11098(11) 0.3474(3) 0.0684(6) Uani 1 1 d . .
C1 C 0.8136(3) 0.18031(16) 0.3165(3) 0.0516(7) Uani 1 1 d . .
C2 C 0.7523(3) 0.26313(14) 0.3428(3) 0.0450(6) Uani 1 1 d . .
C3 C 0.8028(3) 0.33897(15) 0.3060(3) 0.0451(6) Uani 1 1 d . .
C4 C 0.9244(3) 0.33840(15) 0.2406(3) 0.0454(6) Uani 1 1 d . .
C5 C 0.9875(3) 0.41285(16) 0.1953(3) 0.0567(7) Uani 1 1 d . .
H5 H 0.9511 0.4667 0.2097 0.068 Uiso 1 1 calc R U
C6 C 1.1013(3) 0.40701(19) 0.1307(4) 0.0640(8) Uani 1 1 d . .
H6 H 1.1423 0.4572 0.1043 0.077 Uiso 1 1 calc R U
C7 C 1.1570(3) 0.32791(19) 0.1036(4) 0.0634(8) Uani 1 1 d . .
C8 C 1.0954(3) 0.25403(16) 0.1453(4) 0.0589(8) Uani 1 1 d . .
H8 H 1.1304 0.2002 0.1278 0.071 Uiso 1 1 calc R U
C9 C 0.9826(3) 0.26039(15) 0.2125(4) 0.0495(7) Uani 1 1 d . .
C10 C 0.7337(3) 0.42206(15) 0.3273(3) 0.0451(6) Uani 1 1 d . .
C11 C 0.7676(4) 0.47020(18) 0.4592(4) 0.0717(9) Uani 1 1 d . .
H11 H 0.8395 0.4531 0.5374 0.086 Uiso 1 1 calc R U
C12 C 0.6961(4) 0.5442(2) 0.4777(4) 0.0853(11) Uani 1 1 d . .
H12 H 0.7200 0.5766 0.5684 0.102 Uiso 1 1 calc R U
C13 C 0.5915(4) 0.5702(2) 0.3652(4) 0.0735(10) Uani 1 1 d . .
H13 H 0.5430 0.6198 0.3791 0.088 Uiso 1 1 calc R U
C14 C 0.5574(4) 0.5234(2) 0.2314(4) 0.0772(9) Uani 1 1 d . .
H14 H 0.4864 0.5414 0.1530 0.093 Uiso 1 1 calc R U
C15 C 0.6287(3) 0.44961(18) 0.2133(4) 0.0679(9) Uani 1 1 d . .
H15 H 0.6052 0.4178 0.1220 0.082 Uiso 1 1 calc R U
C16 C 1.2826(4) 0.3216(3) 0.0331(5) 0.0927(12) Uani 1 1 d . .
H16A H 1.3620 0.3313 0.1124 0.139 Uiso 1 1 calc R U
H16B H 1.2785 0.3643 -0.0472 0.139 Uiso 1 1 calc R U
H16C H 1.2874 0.2653 -0.0108 0.139 Uiso 1 1 calc R U

loop_
_atom_site_aniso_label
_atom_site_aniso_U_11
_atom_site_aniso_U_22
_atom_site_aniso_U_33
_atom_site_aniso_U_23
_atom_site_aniso_U_13
_atom_site_aniso_U_12
Br1 0.0633(2) 0.0579(2) 0.0747(3) 0.00441(14) 0.02508(17) -0.00247(14)
O1 0.0543(13) 0.0394(9) 0.0752(14) -0.0010(9) 0.0109(10) 0.0033(9)
O2 0.0771(15) 0.0369(10) 0.0921(16) 0.0058(10) 0.0180(12) -0.0060(10)
C1 0.0507(18) 0.0435(15) 0.0571(19) 0.0006(12) 0.0016(14) 0.0003(12)
C2 0.0423(15) 0.0412(14) 0.0488(17) 0.0006(11) 0.0022(12) 0.0008(11)
C3 0.0439(16) 0.0399(13) 0.0465(17) -0.0003(11) -0.0041(12) -0.0007(11)
C4 0.0388(16) 0.0435(14) 0.0488(17) -0.0008(11) -0.0041(12) -0.0019(11)
C5 0.0536(19) 0.0444(14) 0.068(2) 0.0029(13) 0.0023(15) -0.0046(13)
C6 0.0558(19) 0.0610(17) 0.073(2) 0.0062(15) 0.0065(16) -0.0152(15)
C7 0.0481(19) 0.074(2) 0.066(2) 0.0006(16) 0.0062(15) -0.0085(15)
C8 0.0477(18) 0.0602(18) 0.067(2) -0.0052(14) 0.0058(15) 0.0088(14)
C9 0.0437(16) 0.0427(14) 0.0567(18) -0.0017(12) -0.0038(13) -0.0013(12)
C10 0.0477(16) 0.0380(13) 0.0487(16) 0.0016(11) 0.0069(13) 0.0022(11)
C11 0.092(3) 0.0536(17) 0.059(2) -0.0064(14) -0.0126(17) 0.0159(16)
C12 0.127(3) 0.0580(19) 0.066(2) -0.0149(16) 0.005(2) 0.021(2)
C13 0.091(3) 0.0558(18) 0.077(2) -0.0016(16) 0.025(2) 0.0239(17)
C14 0.082(2) 0.0608(18) 0.081(2) 0.0026(18) -0.0030(19) 0.0253(17)
C15 0.076(2) 0.0598(17) 0.060(2) -0.0095(15) -0.0069(16) 0.0205(17)
C16 0.062(2) 0.110(3) 0.110(3) -0.002(2) 0.028(2) -0.009(2)

loop_
_atom_type_symbol
_atom_type_description
_atom_type_scat_dispersion_real
_atom_type_scat_dispersion_imag
_atom_type_scat_source
C C 0.0033 0.0016 'International Tables Vol C Tables 4.2.6.8 and 6.1.1.4'
H H 0.0000 0.0000 'International Tables Vol C Tables 4.2.6.8 and 6.1.1.4'
O O 0.0106 0.0060 'International Tables Vol C Tables 4.2.6.8 and 6.1.1.4'
Br Br -0.2901 2.4595 'International Tables Vol C Tables 4.2.6.8 and 6.1.1.4'

loop_
_geom_angle_atom_site_label_1
_geom_angle_atom_site_label_2
_geom_angle_atom_site_label_3
_geom_angle
C1 O1 C9 123.0(2)
O2 C1 O1 118.3(2)
O2 C1 C2 125.8(3)
O1 C1 C2 116.0(2)
C3 C2 C1 123.1(3)
C3 C2 Br1 122.69(19)
C1 C2 Br1 114.15(19)
C2 C3 C4 118.3(2)
C2 C3 C10 121.6(2)
C4 C3 C10 120.1(2)
C9 C4 C5 116.3(3)
C9 C4 C3 119.4(2)
C5 C4 C3 124.3(2)
C6 C5 C4 120.9(3)
C5 C6 C7 121.5(3)
C8 C7 C6 118.4(3)
C8 C7 C16 120.2(3)
C6 C7 C16 121.4(3)
C9 C8 C7 119.8(2)
C8 C9 O1 116.6(2)
C8 C9 C4 123.1(2)
O1 C9 C4 120.3(3)
C11 C10 C15 118.5(3)
C11 C10 C3 122.3(3)
C15 C10 C3 119.2(2)
C10 C11 C12 120.4(3)
C13 C12 C11 120.6(3)
C12 C13 C14 119.8(3)
C13 C14 C15 119.5(3)
C10 C15 C14 121.2(3)

loop_
_geom_bond_atom_site_label_1
_geom_bond_atom_site_label_2
_geom_bond_distance
Br1 C2 1.870(3)
O1 C1 1.357(3)
O1 C9 1.385(3)
O2 C1 1.199(3)
C1 C2 1.461(3)
C2 C3 1.343(3)
C3 C4 1.438(4)
C3 C10 1.491(3)
C4 C9 1.385(4)
C4 C5 1.408(3)
C5 C6 1.365(4)
C6 C7 1.387(4)
C7 C8 1.383(4)
C7 C16 1.503(4)
C8 C9 1.369(4)
C10 C11 1.361(4)
C10 C15 1.369(4)
C11 C12 1.378(4)
C12 C13 1.351(5)
C13 C14 1.363(4)
C14 C15 1.374(4)

loop_
_geom_torsion_atom_site_label_1
_geom_torsion_atom_site_label_2
_geom_torsion_atom_site_label_3
_geom_torsion_atom_site_label_4
_geom_torsion
C9 O1 C1 O2 -179.2(3)
C9 O1 C1 C2 0.9(4)
O2 C1 C2 C3 179.8(3)
O1 C1 C2 C3 -0.3(4)
O2 C1 C2 Br1 -3.2(4)
O1 C1 C2 Br1 176.73(19)
C1 C2 C3 C4 -1.3(4)
Br1 C2 C3 C4 -178.03(19)
C1 C2 C3 C10 177.0(2)
Br1 C2 C3 C10 0.2(4)
C2 C3 C4 C9 2.3(4)
C10 C3 C4 C9 -176.0(3)
C2 C3 C4 C5 179.3(3)
C10 C3 C4 C5 1.1(4)
C9 C4 C5 C6 -1.3(4)
C3 C4 C5 C6 -178.5(3)
C4 C5 C6 C7 1.6(5)
C5 C6 C7 C8 -0.7(5)
C5 C6 C7 C16 -179.7(3)
C6 C7 C8 C9 -0.4(5)
C16 C7 C8 C9 178.6(3)
C7 C8 C9 O1 179.9(3)
C7 C8 C9 C4 0.6(5)
C1 O1 C9 C8 -179.2(3)
C1 O1 C9 C4 0.1(4)
C5 C4 C9 C8 0.2(4)
C3 C4 C9 C8 177.5(3)
C5 C4 C9 O1 -179.0(2)
C3 C4 C9 O1 -1.7(4)
C2 C3 C10 C11 93.4(4)
C4 C3 C10 C11 -88.4(4)
C2 C3 C10 C15 -84.0(4)
C4 C3 C10 C15 94.2(3)
C15 C10 C11 C12 1.0(5)
C3 C10 C11 C12 -176.4(3)
C10 C11 C12 C13 -0.1(6)
C11 C12 C13 C14 -0.8(6)
C12 C13 C14 C15 0.9(6)
C11 C10 C15 C14 -0.9(5)
C3 C10 C15 C14 176.6(3)
C13 C14 C15 C10 0.0(5)
